data_7040787
loop_
_publ_author_name
'Kr\"amer, Christoph'
'Leingang, Simone'
'H\"ubner, Olaf'
'Kaifer, Elisabeth'
'Wadepohl, Hubert'
'Himmel, Hans-J\"org'

_publ_section_title
;
 Construction of copper chains with new fluorescent
 guanidino-functionalized naphthyridine ligands.
;
_journal_issue 42
_journal_name_full 'Dalton transactions (Cambridge, England : 2003)'
_journal_page_first 16966
_journal_page_last 16983
_journal_paper_doi 10.1039/c6dt03166h
_journal_volume 45
_journal_year 2016
_chemical_formula_sum 'C42 H66 B4 Cl4 Cu4 F16 N18'
_chemical_formula_weight 1566.32
_space_group_crystal_system triclinic
_space_group_IT_number 2
_space_group_name_Hall '-P 1'
_space_group_name_H-M_alt 'P -1'
_symmetry_space_group_name_Hall '-P 1'
_symmetry_space_group_name_H-M 'P -1'
_atom_sites_solution_hydrogens geom
_audit_creation_method SHELXL-2014/7
_audit_update_record
;
2016-08-09 deposited with the CCDC.
2016-09-26 downloaded from the CCDC.
;
_cell_angle_alpha 108.68(3)
_cell_angle_beta 100.32(3)
_cell_angle_gamma 92.76(3)
_cell_formula_units_Z 1
_cell_length_a 8.3220(17)
_cell_length_b 12.133(2)
_cell_length_c 16.453(3)
_cell_measurement_reflns_used 11687
_cell_measurement_temperature 100
_cell_measurement_theta_max 33.14
_cell_measurement_theta_min 2.50
_cell_volume 1538.3(6)
_computing_cell_refinement 'DENZO/SKALEPACK (Bruker AXS, 1997-2009)'
_computing_data_collection 'COLLECT (Bruker AXS, 1997-2009)'
_computing_data_reduction 'DENZO/SKALEPACK (Bruker AXS, 1997-2009)'
_computing_molecular_graphics 'XPMA (Zsolnai, Huttner, 1994)'
_computing_publication_material 'SHELXL-2014/7 (Sheldrick, 2014)'
_computing_structure_refinement 'SHELXL-2014/7 (Sheldrick, 2014)'
_computing_structure_solution 'SHELXS-2014/7 (Sheldrick, 2014)'
_diffrn_ambient_temperature 100
_diffrn_measured_fraction_theta_full 0.999
_diffrn_measured_fraction_theta_max 0.997
_diffrn_measurement_device_type 'NONIUS KAPPA CCD'
_diffrn_measurement_method 'O-Scan    '
_diffrn_radiation_source 'fine-focus sealed tube'
_diffrn_radiation_type MoK\a
_diffrn_radiation_wavelength 0.71073
_diffrn_reflns_av_R_equivalents 0.0254
_diffrn_reflns_av_unetI/netI 0.0417
_diffrn_reflns_Laue_measured_fraction_full 0.999
_diffrn_reflns_Laue_measured_fraction_max 0.997
_diffrn_reflns_limit_h_max 12
_diffrn_reflns_limit_h_min -12
_diffrn_reflns_limit_k_max 18
_diffrn_reflns_limit_k_min -18
_diffrn_reflns_limit_l_max 25
_diffrn_reflns_limit_l_min -25
_diffrn_reflns_number 21387
_diffrn_reflns_point_group_measured_fraction_full 0.999
_diffrn_reflns_point_group_measured_fraction_max 0.997
_diffrn_reflns_theta_full 25.242
_diffrn_reflns_theta_max 33.142
_diffrn_reflns_theta_min 2.504
_exptl_absorpt_coefficient_mu 1.635
_exptl_absorpt_correction_type none
_exptl_crystal_colour yellow
_exptl_crystal_density_diffrn 1.691
_exptl_crystal_description 'Box shaped'
_exptl_crystal_F_000 792
_exptl_crystal_size_max 0.40
_exptl_crystal_size_mid 0.25
_exptl_crystal_size_min 0.25
_refine_diff_density_max 2.090
_refine_diff_density_min -1.384
_refine_diff_density_rms 0.100
_refine_ls_extinction_method none
_refine_ls_goodness_of_fit_ref 1.033
_refine_ls_hydrogen_treatment constr
_refine_ls_matrix_type full
_refine_ls_number_parameters 406
_refine_ls_number_reflns 11687
_refine_ls_number_restraints 0
_refine_ls_restrained_S_all 1.033
_refine_ls_R_factor_all 0.0569
_refine_ls_R_factor_gt 0.0397
_refine_ls_shift/su_max 0.002
_refine_ls_shift/su_mean 0.000
_refine_ls_structure_factor_coef Fsqd
_refine_ls_weighting_details 'w=1/[\s^2^(Fo^2^)+(0.0505P)^2^+1.1297P] where P=(Fo^2^+2Fc^2^)/3'
_refine_ls_weighting_scheme calc
_refine_ls_wR_factor_gt 0.0973
_refine_ls_wR_factor_ref 0.1056
_reflns_Friedel_coverage 0.000
_reflns_number_gt 9252
_reflns_number_total 11687
_reflns_threshold_expression 'I > 2\s(I)'
_cod_data_source_file c6dt03166h2.cif
_cod_data_source_block ck413n
_cod_depositor_comments 'Adding full bibliography for 7040782--7040791.cif.'
_cod_original_cell_volume 1538.4(6)
_cod_database_code 7040787
_shelx_shelxl_version_number 2014/7
_shelx_space_group_comment
;
The symmetry employed for this shelxl refinement is uniquely defined
by the following loop, which should always be used as a source of
symmetry information in preference to the above space-group names.
They are only intended as comments.
;

loop_
_space_group_symop_operation_xyz
'x, y, z'
'-x, -y, -z'

loop_
_atom_site_label
_atom_site_type_symbol
_atom_site_fract_x
_atom_site_fract_y
_atom_site_fract_z
_atom_site_U_iso_or_equiv
_atom_site_adp_type
_atom_site_occupancy
_atom_site_site_symmetry_order
_atom_site_calc_flag
_atom_site_refinement_flags_posn
_atom_site_refinement_flags_adp
Cu1 Cu 0.01916(3) 0.95979(2) 0.42303(2) 0.01153(5) Uani 1 1 d . .
Cu2 Cu -0.14072(3) 0.89734(2) 0.26978(2) 0.01310(5) Uani 1 1 d . .
F1 F 0.16740(15) 0.66816(10) 0.08591(8) 0.0256(2) Uani 1 1 d . .
F2 F 0.25728(17) 0.83684(13) 0.06733(9) 0.0315(3) Uani 1 1 d . .
F3 F 0.27321(16) 0.83013(12) 0.20445(8) 0.0276(3) Uani 1 1 d . .
F4 F 0.02221(15) 0.82616(11) 0.11976(10) 0.0308(3) Uani 1 1 d . .
F5 F 0.39550(19) 0.26897(13) 0.12661(9) 0.0378(3) Uani 1 1 d . .
F6 F 0.61573(19) 0.33519(13) 0.24155(11) 0.0414(4) Uani 1 1 d . .
F7 F 0.4969(2) 0.46184(13) 0.17931(11) 0.0450(4) Uani 1 1 d . .
F8 F 0.3613(2) 0.38239(15) 0.26028(12) 0.0506(4) Uani 1 1 d . .
N1 N 0.00316(17) 1.12398(12) 0.42433(9) 0.0114(2) Uani 1 1 d . .
N2 N -0.08287(17) 0.80728(12) 0.42337(9) 0.0113(2) Uani 1 1 d . .
N3 N -0.10676(18) 1.05288(12) 0.27531(9) 0.0132(3) Uani 1 1 d . .
N4 N -0.27522(18) 1.02820(13) 0.14060(9) 0.0147(3) Uani 1 1 d . .
N5 N 0.00009(18) 1.09797(13) 0.16408(10) 0.0147(3) Uani 1 1 d . .
N6 N -0.16032(18) 0.74408(12) 0.27083(9) 0.0126(2) Uani 1 1 d . .
N7 N -0.0512(2) 0.57634(14) 0.19209(10) 0.0173(3) Uani 1 1 d . .
N8 N -0.27078(19) 0.64630(13) 0.12280(9) 0.0157(3) Uani 1 1 d . .
N9 N 0.2542(2) 0.92777(15) 0.41617(11) 0.0208(3) Uani 1 1 d . .
B1 B 0.1799(3) 0.79004(19) 0.11933(14) 0.0192(4) Uani 1 1 d . .
B2 B 0.4676(3) 0.3623(2) 0.20129(17) 0.0294(5) Uani 1 1 d . .
C1 C -0.0361(2) 1.14571(15) 0.34798(11) 0.0137(3) Uani 1 1 d . .
C2 C -0.0120(2) 1.26110(15) 0.34392(12) 0.0175(3) Uani 1 1 d . .
H2 H -0.0475 1.2751 0.2916 0.021 Uiso 1 1 calc R U
C3 C 0.0633(2) 1.35025(15) 0.41745(12) 0.0177(3) Uani 1 1 d . .
H3 H 0.0876 1.4244 0.4146 0.021 Uiso 1 1 calc R U
C4 C 0.1045(2) 1.32990(14) 0.49799(11) 0.0140(3) Uani 1 1 d . .
C5 C 0.1801(2) 1.41799(15) 0.57773(12) 0.0165(3) Uani 1 1 d . .
H5 H 0.2142 1.4923 0.5780 0.020 Uiso 1 1 calc R U
C6 C -0.2029(2) 0.60580(15) 0.34618(11) 0.0153(3) Uani 1 1 d . .
H6 H -0.2552 0.5489 0.2938 0.018 Uiso 1 1 calc R U
C7 C -0.1457(2) 0.71905(14) 0.34749(10) 0.0120(3) Uani 1 1 d . .
C8 C 0.0644(2) 1.21639(14) 0.49964(10) 0.0117(3) Uani 1 1 d . .
C9 C -0.1260(2) 1.06282(14) 0.19320(11) 0.0128(3) Uani 1 1 d . .
C10 C -0.4247(2) 1.04289(17) 0.17608(13) 0.0196(3) Uani 1 1 d . .
H10A H -0.3958 1.0786 0.2387 0.029 Uiso 1 1 calc R U
H10B H -0.4864 0.9678 0.1613 0.029 Uiso 1 1 calc R U
H10C H -0.4902 1.0920 0.1515 0.029 Uiso 1 1 calc R U
C11 C -0.2978(2) 0.96897(18) 0.04587(12) 0.0205(3) Uani 1 1 d . .
H11A H -0.3183 1.0249 0.0162 0.031 Uiso 1 1 calc R U
H11B H -0.3896 0.9093 0.0265 0.031 Uiso 1 1 calc R U
H11C H -0.2003 0.9340 0.0329 0.031 Uiso 1 1 calc R U
C12 C -0.0225(2) 1.15356(17) 0.09672(12) 0.0198(3) Uani 1 1 d . .
H12A H -0.0192 1.0968 0.0410 0.030 Uiso 1 1 calc R U
H12B H 0.0638 1.2163 0.1112 0.030 Uiso 1 1 calc R U
H12C H -0.1268 1.1841 0.0937 0.030 Uiso 1 1 calc R U
C13 C 0.1712(2) 1.09399(17) 0.20374(13) 0.0203(3) Uani 1 1 d . .
H13A H 0.2216 1.1720 0.2374 0.031 Uiso 1 1 calc R U
H13B H 0.2301 1.0597 0.1584 0.031 Uiso 1 1 calc R U
H13C H 0.1739 1.0476 0.2415 0.031 Uiso 1 1 calc R U
C14 C -0.1618(2) 0.65348(14) 0.19470(11) 0.0135(3) Uani 1 1 d . .
C15 C -0.0891(3) 0.45383(18) 0.13580(14) 0.0287(4) Uani 1 1 d . .
H15A H -0.2038 0.4385 0.1087 0.043 Uiso 1 1 calc R U
H15B H -0.0637 0.4041 0.1704 0.043 Uiso 1 1 calc R U
H15C H -0.0246 0.4383 0.0913 0.043 Uiso 1 1 calc R U
C16 C 0.1077(2) 0.60498(19) 0.25266(13) 0.0230(4) Uani 1 1 d . .
H16A H 0.1292 0.6883 0.2808 0.035 Uiso 1 1 calc R U
H16B H 0.1923 0.5775 0.2209 0.035 Uiso 1 1 calc R U
H16C H 0.1063 0.5680 0.2961 0.035 Uiso 1 1 calc R U
C17 C -0.2386(3) 0.59869(18) 0.03409(12) 0.0222(4) Uani 1 1 d . .
H17A H -0.1248 0.5863 0.0376 0.033 Uiso 1 1 calc R U
H17B H -0.2637 0.6530 0.0034 0.033 Uiso 1 1 calc R U
H17C H -0.3060 0.5256 0.0032 0.033 Uiso 1 1 calc R U
C18 C -0.4239(2) 0.69960(18) 0.12866(13) 0.0225(4) Uani 1 1 d . .
H18A H -0.4566 0.7001 0.1818 0.034 Uiso 1 1 calc R U
H18B H -0.5082 0.6552 0.0793 0.034 Uiso 1 1 calc R U
H18C H -0.4075 0.7785 0.1287 0.034 Uiso 1 1 calc R U
C19 C 0.3728(2) 0.89474(18) 0.39764(13) 0.0207(3) Uani 1 1 d . .
C20 C 0.5231(3) 0.8530(2) 0.37337(15) 0.0316(5) Uani 1 1 d . .
H20A H 0.5242 0.7727 0.3703 0.047 Uiso 1 1 calc R U
H20B H 0.6157 0.8996 0.4165 0.047 Uiso 1 1 calc R U
H20C H 0.5293 0.8591 0.3172 0.047 Uiso 1 1 calc R U
Cl1 Cl 0.61989(10) 0.38920(6) 0.53750(4) 0.04890(18) Uani 1 1 d . .
Cl2 Cl 0.45208(8) 0.16932(5) 0.40799(4) 0.03348(12) Uani 1 1 d . .
C21 C 0.5531(4) 0.3081(2) 0.42469(17) 0.0428(6) Uani 1 1 d . .
H21A H 0.4789 0.3513 0.3974 0.051 Uiso 1 1 calc R U
H21B H 0.6472 0.2984 0.3968 0.051 Uiso 1 1 calc R U

loop_
_atom_site_aniso_label
_atom_site_aniso_U_11
_atom_site_aniso_U_22
_atom_site_aniso_U_33
_atom_site_aniso_U_23
_atom_site_aniso_U_13
_atom_site_aniso_U_12
Cu1 0.01398(10) 0.00865(9) 0.01109(9) 0.00260(7) 0.00199(7) 0.00009(7)
Cu2 0.01652(10) 0.00943(9) 0.01152(9) 0.00295(7) -0.00010(7) -0.00089(7)
F1 0.0277(6) 0.0179(5) 0.0278(6) 0.0023(5) 0.0066(5) 0.0023(5)
F2 0.0318(7) 0.0394(8) 0.0260(6) 0.0182(6) 0.0025(5) -0.0061(6)
F3 0.0341(7) 0.0279(6) 0.0168(5) 0.0062(5) -0.0020(5) 0.0018(5)
F4 0.0208(6) 0.0212(6) 0.0446(8) 0.0050(5) 0.0029(5) 0.0027(5)
F5 0.0451(8) 0.0283(7) 0.0299(7) 0.0079(6) -0.0104(6) -0.0113(6)
F6 0.0403(8) 0.0332(8) 0.0439(9) 0.0180(7) -0.0149(7) -0.0080(6)
F7 0.0549(10) 0.0294(7) 0.0457(9) 0.0238(7) -0.0170(7) -0.0177(7)
F8 0.0672(12) 0.0439(10) 0.0457(10) 0.0177(8) 0.0181(9) 0.0093(8)
N1 0.0122(6) 0.0099(6) 0.0112(6) 0.0031(5) 0.0009(5) 0.0000(5)
N2 0.0113(6) 0.0097(6) 0.0118(6) 0.0025(5) 0.0020(5) -0.0001(5)
N3 0.0169(6) 0.0105(6) 0.0106(6) 0.0034(5) -0.0001(5) -0.0007(5)
N4 0.0134(6) 0.0170(7) 0.0121(6) 0.0042(5) 0.0004(5) 0.0006(5)
N5 0.0145(6) 0.0139(6) 0.0164(7) 0.0061(5) 0.0035(5) 0.0004(5)
N6 0.0162(6) 0.0087(6) 0.0109(6) 0.0017(5) 0.0013(5) -0.0006(5)
N7 0.0211(7) 0.0146(7) 0.0152(7) 0.0028(5) 0.0045(5) 0.0052(6)
N8 0.0169(7) 0.0145(7) 0.0118(6) 0.0005(5) 0.0004(5) -0.0005(5)
N9 0.0175(7) 0.0195(7) 0.0251(8) 0.0063(6) 0.0057(6) 0.0023(6)
B1 0.0204(9) 0.0188(9) 0.0172(9) 0.0061(7) 0.0012(7) 0.0004(7)
B2 0.0383(13) 0.0189(10) 0.0260(11) 0.0097(9) -0.0068(10) -0.0088(9)
C1 0.0151(7) 0.0110(7) 0.0138(7) 0.0037(5) 0.0012(6) -0.0001(5)
C2 0.0258(9) 0.0119(7) 0.0140(7) 0.0052(6) 0.0013(6) 0.0001(6)
C3 0.0265(9) 0.0102(7) 0.0166(8) 0.0064(6) 0.0026(6) -0.0011(6)
C4 0.0182(7) 0.0096(7) 0.0134(7) 0.0034(5) 0.0030(6) -0.0009(6)
C5 0.0219(8) 0.0090(7) 0.0168(8) 0.0030(6) 0.0031(6) -0.0024(6)
C6 0.0192(8) 0.0099(7) 0.0146(7) 0.0019(6) 0.0025(6) -0.0022(6)
C7 0.0117(7) 0.0109(7) 0.0113(7) 0.0016(5) 0.0016(5) 0.0005(5)
C8 0.0125(7) 0.0099(7) 0.0120(7) 0.0029(5) 0.0022(5) 0.0012(5)
C9 0.0130(7) 0.0110(7) 0.0132(7) 0.0032(5) 0.0013(5) 0.0010(5)
C10 0.0134(7) 0.0217(9) 0.0233(9) 0.0069(7) 0.0041(6) 0.0023(6)
C11 0.0224(9) 0.0236(9) 0.0118(7) 0.0037(6) -0.0009(6) -0.0009(7)
C12 0.0248(9) 0.0177(8) 0.0194(8) 0.0089(7) 0.0065(7) 0.0011(7)
C13 0.0133(7) 0.0206(8) 0.0266(9) 0.0077(7) 0.0036(7) 0.0007(6)
C14 0.0158(7) 0.0106(7) 0.0136(7) 0.0032(5) 0.0036(6) -0.0012(6)
C15 0.0451(13) 0.0144(8) 0.0241(10) 0.0009(7) 0.0094(9) 0.0093(8)
C16 0.0204(9) 0.0295(10) 0.0213(9) 0.0101(8) 0.0046(7) 0.0100(7)
C17 0.0267(9) 0.0233(9) 0.0121(7) 0.0012(7) 0.0021(7) -0.0003(7)
C18 0.0181(8) 0.0227(9) 0.0205(9) 0.0018(7) -0.0017(7) 0.0025(7)
C19 0.0160(8) 0.0239(9) 0.0208(8) 0.0065(7) 0.0026(6) 0.0017(7)
C20 0.0181(9) 0.0492(14) 0.0254(10) 0.0070(9) 0.0065(8) 0.0133(9)
Cl1 0.0614(4) 0.0432(4) 0.0323(3) 0.0138(3) -0.0086(3) -0.0267(3)
Cl2 0.0394(3) 0.0280(3) 0.0297(3) 0.0104(2) -0.0004(2) -0.0052(2)
C21 0.0642(18) 0.0322(13) 0.0293(12) 0.0115(10) 0.0057(12) -0.0153(12)

loop_
_atom_type_symbol
_atom_type_description
_atom_type_scat_dispersion_real
_atom_type_scat_dispersion_imag
_atom_type_scat_source
C C 0.0033 0.0016 'International Tables Vol C Tables 4.2.6.8 and 6.1.1.4'
H H 0.0000 0.0000 'International Tables Vol C Tables 4.2.6.8 and 6.1.1.4'
B B 0.0013 0.0007 'International Tables Vol C Tables 4.2.6.8 and 6.1.1.4'
N N 0.0061 0.0033 'International Tables Vol C Tables 4.2.6.8 and 6.1.1.4'
F F 0.0171 0.0103 'International Tables Vol C Tables 4.2.6.8 and 6.1.1.4'
Cl Cl 0.1484 0.1585 'International Tables Vol C Tables 4.2.6.8 and 6.1.1.4'
Cu Cu 0.3201 1.2651 'International Tables Vol C Tables 4.2.6.8 and 6.1.1.4'

loop_
_geom_angle_atom_site_label_1
_geom_angle_atom_site_label_2
_geom_angle_atom_site_label_3
_geom_angle
_geom_angle_site_symmetry_1
_geom_angle_site_symmetry_3
N1 Cu1 N2 150.93(6) . .
N1 Cu1 N9 106.68(7) . .
N2 Cu1 N9 102.38(7) . .
N1 Cu1 Cu2 86.59(5) . .
N2 Cu1 Cu2 84.31(5) . .
N9 Cu1 Cu2 106.85(6) . .
N1 Cu1 Cu1 84.04(5) . 2_576
N2 Cu1 Cu1 85.68(5) . 2_576
N9 Cu1 Cu1 112.47(6) . 2_576
Cu2 Cu1 Cu1 140.64(2) . 2_576
N6 Cu2 N3 175.67(6) . .
N6 Cu2 Cu1 88.65(6) . .
N3 Cu2 Cu1 87.42(6) . .
C1 N1 C8 118.42(14) . .
C1 N1 Cu1 119.91(11) . .
C8 N1 Cu1 120.26(11) . .
C7 N2 C8 118.35(14) . 2_576
C7 N2 Cu1 121.12(11) . .
C8 N2 Cu1 119.58(11) 2_576 .
C1 N3 C9 120.38(15) . .
C1 N3 Cu2 126.24(12) . .
C9 N3 Cu2 111.88(11) . .
C9 N4 C10 121.21(15) . .
C9 N4 C11 122.38(15) . .
C10 N4 C11 116.35(15) . .
C9 N5 C12 122.20(15) . .
C9 N5 C13 122.01(15) . .
C12 N5 C13 115.52(15) . .
C14 N6 C7 118.05(14) . .
C14 N6 Cu2 118.90(11) . .
C7 N6 Cu2 122.14(11) . .
C14 N7 C16 122.25(16) . .
C14 N7 C15 122.27(17) . .
C16 N7 C15 115.08(17) . .
C14 N8 C18 121.01(15) . .
C14 N8 C17 123.22(16) . .
C18 N8 C17 115.35(16) . .
C19 N9 Cu1 167.22(17) . .
F3 B1 F2 108.72(17) . .
F3 B1 F1 109.92(17) . .
F2 B1 F1 109.41(17) . .
F3 B1 F4 109.44(17) . .
F2 B1 F4 109.80(17) . .
F1 B1 F4 109.54(17) . .
F7 B2 F5 110.06(19) . .
F7 B2 F6 109.5(2) . .
F5 B2 F6 110.2(2) . .
F7 B2 F8 110.2(2) . .
F5 B2 F8 108.6(2) . .
F6 B2 F8 108.3(2) . .
N1 C1 N3 116.80(15) . .
N1 C1 C2 121.77(15) . .
N3 C1 C2 121.37(15) . .
C3 C2 C1 119.28(16) . .
C3 C2 H2 120.4 . .
C1 C2 H2 120.4 . .
C2 C3 C4 119.81(16) . .
C2 C3 H3 120.1 . .
C4 C3 H3 120.1 . .
C3 C4 C8 118.33(16) . .
C3 C4 C5 123.47(16) . .
C8 C4 C5 118.18(15) . .
C6 C5 C4 120.01(16) 2_576 .
C6 C5 H5 120.0 2_576 .
C4 C5 H5 120.0 . .
C5 C6 C7 119.18(16) 2_576 .
C5 C6 H6 120.4 2_576 .
C7 C6 H6 120.4 . .
N2 C7 N6 117.44(15) . .
N2 C7 C6 122.00(15) . .
N6 C7 C6 120.49(15) . .
N2 C8 N1 116.34(14) 2_576 .
N2 C8 C4 121.84(15) 2_576 .
N1 C8 C4 121.81(15) . .
N5 C9 N4 120.59(16) . .
N5 C9 N3 121.94(15) . .
N4 C9 N3 117.32(15) . .
N4 C10 H10A 109.5 . .
N4 C10 H10B 109.5 . .
H10A C10 H10B 109.5 . .
N4 C10 H10C 109.5 . .
H10A C10 H10C 109.5 . .
H10B C10 H10C 109.5 . .
N4 C11 H11A 109.5 . .
N4 C11 H11B 109.5 . .
H11A C11 H11B 109.5 . .
N4 C11 H11C 109.5 . .
H11A C11 H11C 109.5 . .
H11B C11 H11C 109.5 . .
N5 C12 H12A 109.5 . .
N5 C12 H12B 109.5 . .
H12A C12 H12B 109.5 . .
N5 C12 H12C 109.5 . .
H12A C12 H12C 109.5 . .
H12B C12 H12C 109.5 . .
N5 C13 H13A 109.5 . .
N5 C13 H13B 109.5 . .
H13A C13 H13B 109.5 . .
N5 C13 H13C 109.5 . .
H13A C13 H13C 109.5 . .
H13B C13 H13C 109.5 . .
N8 C14 N7 120.56(16) . .
N8 C14 N6 118.85(15) . .
N7 C14 N6 120.54(16) . .
N7 C15 H15A 109.5 . .
N7 C15 H15B 109.5 . .
H15A C15 H15B 109.5 . .
N7 C15 H15C 109.5 . .
H15A C15 H15C 109.5 . .
H15B C15 H15C 109.5 . .
N7 C16 H16A 109.5 . .
N7 C16 H16B 109.5 . .
H16A C16 H16B 109.5 . .
N7 C16 H16C 109.5 . .
H16A C16 H16C 109.5 . .
H16B C16 H16C 109.5 . .
N8 C17 H17A 109.5 . .
N8 C17 H17B 109.5 . .
H17A C17 H17B 109.5 . .
N8 C17 H17C 109.5 . .
H17A C17 H17C 109.5 . .
H17B C17 H17C 109.5 . .
N8 C18 H18A 109.5 . .
N8 C18 H18B 109.5 . .
H18A C18 H18B 109.5 . .
N8 C18 H18C 109.5 . .
H18A C18 H18C 109.5 . .
H18B C18 H18C 109.5 . .
N9 C19 C20 179.5(2) . .
C19 C20 H20A 109.5 . .
C19 C20 H20B 109.5 . .
H20A C20 H20B 109.5 . .
C19 C20 H20C 109.5 . .
H20A C20 H20C 109.5 . .
H20B C20 H20C 109.5 . .
Cl2 C21 Cl1 111.77(14) . .
Cl2 C21 H21A 109.3 . .
Cl1 C21 H21A 109.3 . .
Cl2 C21 H21B 109.3 . .
Cl1 C21 H21B 109.3 . .
H21A C21 H21B 107.9 . .

loop_
_geom_bond_atom_site_label_1
_geom_bond_atom_site_label_2
_geom_bond_distance
_geom_bond_site_symmetry_2
Cu1 N1 1.9965(15) .
Cu1 N2 2.0005(15) .
Cu1 N9 2.0284(17) .
Cu1 Cu2 2.4857(10) .
Cu1 Cu1 2.4910(8) 2_576
Cu2 N6 1.8647(15) .
Cu2 N3 1.8652(15) .
F1 B1 1.394(2) .
F2 B1 1.394(2) .
F3 B1 1.392(2) .
F4 B1 1.404(3) .
F5 B2 1.390(3) .
F6 B2 1.397(3) .
F7 B2 1.390(3) .
F8 B2 1.401(3) .
N1 C1 1.352(2) .
N1 C8 1.372(2) .
N2 C7 1.354(2) .
N2 C8 1.370(2) 2_576
N3 C1 1.366(2) .
N3 C9 1.376(2) .
N4 C9 1.342(2) .
N4 C10 1.461(2) .
N4 C11 1.465(2) .
N5 C9 1.334(2) .
N5 C12 1.461(2) .
N5 C13 1.466(2) .
N6 C14 1.374(2) .
N6 C7 1.375(2) .
N7 C14 1.340(2) .
N7 C16 1.458(3) .
N7 C15 1.461(3) .
N8 C14 1.331(2) .
N8 C18 1.461(2) .
N8 C17 1.467(2) .
N9 C19 1.138(2) .
C1 C2 1.429(2) .
C2 C3 1.361(3) .
C2 H2 0.9300 .
C3 C4 1.410(2) .
C3 H3 0.9300 .
C4 C8 1.411(2) .
C4 C5 1.414(2) .
C5 C6 1.356(2) 2_576
C5 H5 0.9300 .
C6 C5 1.356(2) 2_576
C6 C7 1.425(2) .
C6 H6 0.9300 .
C8 N2 1.370(2) 2_576
C10 H10A 0.9600 .
C10 H10B 0.9600 .
C10 H10C 0.9600 .
C11 H11A 0.9600 .
C11 H11B 0.9600 .
C11 H11C 0.9600 .
C12 H12A 0.9600 .
C12 H12B 0.9600 .
C12 H12C 0.9600 .
C13 H13A 0.9600 .
C13 H13B 0.9600 .
C13 H13C 0.9600 .
C15 H15A 0.9600 .
C15 H15B 0.9600 .
C15 H15C 0.9600 .
C16 H16A 0.9600 .
C16 H16B 0.9600 .
C16 H16C 0.9600 .
C17 H17A 0.9600 .
C17 H17B 0.9600 .
C17 H17C 0.9600 .
C18 H18A 0.9600 .
C18 H18B 0.9600 .
C18 H18C 0.9600 .
C19 C20 1.447(3) .
C20 H20A 0.9600 .
C20 H20B 0.9600 .
C20 H20C 0.9600 .
Cl1 C21 1.769(3) .
Cl2 C21 1.761(3) .
C21 H21A 0.9700 .
C21 H21B 0.9700 .

loop_
_geom_torsion_atom_site_label_1
_geom_torsion_atom_site_label_2
_geom_torsion_atom_site_label_3
_geom_torsion_atom_site_label_4
_geom_torsion
_geom_torsion_site_symmetry_1
_geom_torsion_site_symmetry_4
Cu1 Cu2 N3 C1 -6.83(14) . .
Cu1 Cu2 N3 C9 159.07(11) . .
Cu1 Cu2 N6 C14 -146.02(13) . .
Cu1 Cu2 N6 C7 22.81(13) . .
C8 N1 C1 N3 -175.82(14) . .
Cu1 N1 C1 N3 17.7(2) . .
C8 N1 C1 C2 1.4(2) . .
Cu1 N1 C1 C2 -165.14(13) . .
C9 N3 C1 N1 -169.42(15) . .
Cu2 N3 C1 N1 -4.6(2) . .
C9 N3 C1 C2 13.4(2) . .
Cu2 N3 C1 C2 178.18(13) . .
N1 C1 C2 C3 4.9(3) . .
N3 C1 C2 C3 -178.06(17) . .
C1 C2 C3 C4 -5.1(3) . .
C2 C3 C4 C8 -0.5(3) . .
C2 C3 C4 C5 -178.78(18) . .
C3 C4 C5 C6 174.22(18) . 2_576
C8 C4 C5 C6 -4.1(3) . 2_576
C8 N2 C7 N6 -178.81(14) 2_576 .
Cu1 N2 C7 N6 -10.0(2) . .
C8 N2 C7 C6 4.4(2) 2_576 .
Cu1 N2 C7 C6 173.19(12) . .
C14 N6 C7 N2 155.48(15) . .
Cu2 N6 C7 N2 -13.4(2) . .
C14 N6 C7 C6 -27.7(2) . .
Cu2 N6 C7 C6 163.39(13) . .
C5 C6 C7 N2 -6.3(3) 2_576 .
C5 C6 C7 N6 177.04(16) 2_576 .
C1 N1 C8 N2 172.03(15) . 2_576
Cu1 N1 C8 N2 -21.51(19) . 2_576
C1 N1 C8 C4 -7.3(2) . .
Cu1 N1 C8 C4 159.15(13) . .
C3 C4 C8 N2 -172.35(16) . 2_576
C5 C4 C8 N2 6.0(2) . 2_576
C3 C4 C8 N1 7.0(2) . .
C5 C4 C8 N1 -174.67(16) . .
C12 N5 C9 N4 29.8(2) . .
C13 N5 C9 N4 -156.45(16) . .
C12 N5 C9 N3 -154.70(16) . .
C13 N5 C9 N3 19.1(2) . .
C10 N4 C9 N5 -150.33(17) . .
C11 N4 C9 N5 32.7(3) . .
C10 N4 C9 N3 34.0(2) . .
C11 N4 C9 N3 -143.01(17) . .
C1 N3 C9 N5 54.3(2) . .
Cu2 N3 C9 N5 -112.51(16) . .
C1 N3 C9 N4 -130.03(17) . .
Cu2 N3 C9 N4 63.13(18) . .
C18 N8 C14 N7 158.34(17) . .
C17 N8 C14 N7 -29.5(3) . .
C18 N8 C14 N6 -24.2(2) . .
C17 N8 C14 N6 147.99(17) . .
C16 N7 C14 N8 153.10(17) . .
C15 N7 C14 N8 -34.6(3) . .
C16 N7 C14 N6 -24.3(3) . .
C15 N7 C14 N6 148.02(18) . .
C7 N6 C14 N8 136.27(17) . .
Cu2 N6 C14 N8 -54.4(2) . .
C7 N6 C14 N7 -46.3(2) . .
Cu2 N6 C14 N7 123.02(15) . .
